data_4301930
loop_
_publ_author_name
'Pedro Ad\~ao'
'Jo\~ao Costa Pessoa'
'Rui T. Henriques'
'Maxim L. Kuznetsov'
'Fernando Avecilla'
'Mannar R. Maurya'
'Umesh Kumar'
'Isabel Correia'

_publ_contact_author_address
;
Centro Quimica Estrutural
Instituto Superior Tecnico, TU Lisbon
Av. Rovisco Pais, 1049-001
LISBOA, Portugal
;
_publ_contact_author_email joao.pessoa@mail.ist.utl.pt
_publ_contact_author_name 'Costa--Pessoa, Jo\~ao'
_publ_section_title
;
Synthesis, Characterization, and Application of Vanadium-Salan Complexes
in Oxygen Transfer Reactions
;
_journal_name_full 'Inorganic Chemistry'
_journal_page_first 3542
_journal_page_last 3561
_journal_paper_doi 10.1021/ic8017985
_journal_volume 48
_journal_year 2009
_chemical_absolute_configuration rm
_chemical_formula_moiety 'C28 H26 N2 O2'
_chemical_formula_sum 'C28 H26 N2 O2'
_chemical_formula_weight 422.51
_chemical_name_systematic
; 

 ? 

;
_space_group_IT_number 19
_symmetry_cell_setting orthorhombic
_symmetry_space_group_name_Hall 'P 2ac 2ab'
_symmetry_space_group_name_H-M 'P 21 21 21'
_atom_sites_solution_hydrogens geom
_atom_sites_solution_primary direct
_atom_sites_solution_secondary difmap
_audit_creation_method SHELXL-97
_cell_angle_alpha 90.00
_cell_angle_beta 90.00
_cell_angle_gamma 90.00
_cell_formula_units_Z 4
_cell_length_a 9.3699(7)
_cell_length_b 9.4651(8)
_cell_length_c 25.339(2)
_cell_measurement_temperature 100(2)
_cell_volume 2247.2(3)
_computing_cell_refinement 'Bruker SAINT'
_computing_data_collection 'Bruker KAPPA X8APEX'
_computing_data_reduction 'Bruker SHELXTL'
_computing_molecular_graphics 'Bruker SHELXTL'
_computing_publication_material 'Bruker SHELXTL'
_computing_structure_refinement 'SHELXL-97 (Sheldrick, 1997)'
_computing_structure_solution 'SHELXS-97 (Sheldrick, 1990)'
_diffrn_ambient_temperature 100(2)
_diffrn_measured_fraction_theta_full 0.999
_diffrn_measured_fraction_theta_max 0.999
_diffrn_measurement_device_type 'CCD area detector'
_diffrn_measurement_method 'phi and omega scans'
_diffrn_radiation_monochromator graphite
_diffrn_radiation_source 'fine-focus sealed tube'
_diffrn_radiation_type MoK\a
_diffrn_radiation_wavelength 0.71073
_diffrn_reflns_av_R_equivalents 0.0448
_diffrn_reflns_av_sigmaI/netI 0.0294
_diffrn_reflns_limit_h_max 12
_diffrn_reflns_limit_h_min -10
_diffrn_reflns_limit_k_max 12
_diffrn_reflns_limit_k_min -12
_diffrn_reflns_limit_l_max 33
_diffrn_reflns_limit_l_min -33
_diffrn_reflns_number 21766
_diffrn_reflns_theta_full 28.26
_diffrn_reflns_theta_max 28.26
_diffrn_reflns_theta_min 1.61
_exptl_absorpt_coefficient_mu 0.079
_exptl_absorpt_correction_T_max 0.9931
_exptl_absorpt_correction_T_min 0.9761
_exptl_absorpt_correction_type multi-scan
_exptl_absorpt_process_details 'North et al., 1968'
_exptl_crystal_colour Yellow
_exptl_crystal_density_diffrn 1.249
_exptl_crystal_density_method 'not measured'
_exptl_crystal_description Block
_exptl_crystal_F_000 896
_exptl_crystal_size_max 0.31
_exptl_crystal_size_mid 0.13
_exptl_crystal_size_min 0.09
_refine_diff_density_max 0.278
_refine_diff_density_min -0.217
_refine_diff_density_rms 0.052
_refine_ls_abs_structure_details 'Flack H D (1983), Acta Cryst. A39, 876-881'
_refine_ls_abs_structure_Flack 0(10)
_refine_ls_extinction_method none
_refine_ls_goodness_of_fit_ref 1.116
_refine_ls_hydrogen_treatment refall
_refine_ls_matrix_type full
_refine_ls_number_parameters 394
_refine_ls_number_reflns 3156
_refine_ls_number_restraints 0
_refine_ls_restrained_S_all 1.116
_refine_ls_R_factor_all 0.0498
_refine_ls_R_factor_gt 0.0362
_refine_ls_shift/su_max 0.000
_refine_ls_shift/su_mean 0.000
_refine_ls_structure_factor_coef Fsqd
_refine_ls_weighting_details 'calc w=1/[\s^2^(Fo^2^)+(0.0615P)^2^+0.3688P] where P=(Fo^2^+2Fc^2^)/3'
_refine_ls_weighting_scheme calc
_refine_ls_wR_factor_gt 0.0887
_refine_ls_wR_factor_ref 0.1108
_reflns_number_gt 2679
_reflns_number_total 3156
_reflns_threshold_expression >2sigma(I)
_cod_data_source_file ic8017985_si_002_4.cif
_cod_data_source_block 11c
_cod_depositor_comments
;
The following automatic conversions were performed:
'_symmetry_cell_setting' value 'Orthorhombic' changed to 'orthorhombic'
according to '/home/saulius/struct/CIF-dictionaries/cif_core.dic'
dictionary named 'cif_core.dic' version 2.4.1 from 2010-06-29.

Automatic conversion script
Id: cif_fix_enum 1527 2010-12-29 10:47:43Z saulius 
;
_cod_original_sg_symbol_Hall P2ac2ab
_cod_database_code 4301930

loop_
_symmetry_equiv_pos_as_xyz
'x, y, z'
'-x+1/2, -y, z+1/2'
'-x, y+1/2, -z+1/2'
'x+1/2, -y+1/2, -z'

loop_
_atom_site_label
_atom_site_type_symbol
_atom_site_fract_x
_atom_site_fract_y
_atom_site_fract_z
_atom_site_U_iso_or_equiv
_atom_site_adp_type
_atom_site_occupancy
_atom_site_symmetry_multiplicity
_atom_site_calc_flag
_atom_site_refinement_flags
_atom_site_disorder_assembly
_atom_site_disorder_group
O1 O 0.2658(2) 0.17540(18) 0.45224(8) 0.0282(4) Uani 1 1 d . . .
N1 N 0.4749(2) 0.0986(2) 0.39559(7) 0.0209(4) Uani 1 1 d . . .
C1 C 0.2261(3) 0.0398(2) 0.45371(9) 0.0213(5) Uani 1 1 d . . .
O2 O 0.49033(19) 0.10726(18) 0.20204(6) 0.0252(4) Uani 1 1 d . . .
N2 N 0.5264(2) 0.2294(2) 0.29241(7) 0.0199(4) Uani 1 1 d . . .
H2N H 0.548(3) 0.167(3) 0.2704(11) 0.026(7) Uiso 1 1 d . . .
C2 C 0.1054(3) 0.0063(2) 0.48518(9) 0.0245(5) Uani 1 1 d . . .
H2 H 0.056(3) 0.092(3) 0.5056(11) 0.034(8) Uiso 1 1 d . . .
C3 C 0.0611(3) -0.1303(3) 0.48960(10) 0.0259(5) Uani 1 1 d . . .
H3 H -0.020(4) -0.144(4) 0.5102(14) 0.052(10) Uiso 1 1 d . . .
C4 C 0.1316(3) -0.2422(2) 0.46285(9) 0.0209(5) Uani 1 1 d . . .
C5 C 0.2508(3) -0.2103(2) 0.43003(8) 0.0180(4) Uani 1 1 d . . .
C6 C 0.2998(3) -0.0658(2) 0.42626(8) 0.0180(5) Uani 1 1 d . . .
C7 C 0.4306(3) -0.0300(2) 0.39839(8) 0.0186(4) Uani 1 1 d . . .
H7 H 0.486(3) -0.106(3) 0.3849(10) 0.023(7) Uiso 1 1 d . . .
C8 C 0.6185(3) 0.1272(2) 0.37524(9) 0.0196(5) Uani 1 1 d . . .
H8 H 0.652(3) 0.050(3) 0.3561(10) 0.021(7) Uiso 1 1 d . . .
C9 C 0.7168(3) 0.1549(3) 0.42254(9) 0.0251(5) Uani 1 1 d . . .
H9B H 0.672(3) 0.233(3) 0.4468(11) 0.026(7) Uiso 1 1 d . . .
H9A H 0.722(3) 0.077(3) 0.4452(12) 0.034(8) Uiso 1 1 d . . .
C10 C 0.8649(3) 0.2039(3) 0.40683(11) 0.0265(5) Uani 1 1 d . . .
H10B H 0.915(3) 0.134(3) 0.3923(11) 0.031(8) Uiso 1 1 d . . .
H10A H 0.923(3) 0.228(3) 0.4399(12) 0.034(8) Uiso 1 1 d . . .
C11 C 0.8588(3) 0.3311(3) 0.37033(11) 0.0297(6) Uani 1 1 d . . .
H11B H 0.821(3) 0.412(3) 0.3911(11) 0.027(7) Uiso 1 1 d . . .
H11A H 0.958(4) 0.353(4) 0.3609(13) 0.046(10) Uiso 1 1 d . . .
C12 C 0.7643(3) 0.3018(3) 0.32236(10) 0.0260(5) Uani 1 1 d . . .
H12B H 0.758(3) 0.380(3) 0.3005(11) 0.033(8) Uiso 1 1 d . . .
H12A H 0.808(4) 0.224(4) 0.3062(13) 0.043(9) Uiso 1 1 d . . .
C13 C 0.6147(3) 0.2569(2) 0.33900(8) 0.0197(5) Uani 1 1 d . . .
H13 H 0.573(3) 0.334(3) 0.3602(11) 0.024(7) Uiso 1 1 d . . .
C14 C 0.4116(3) 0.3016(2) 0.28077(9) 0.0184(4) Uani 1 1 d . . .
H14 H 0.385(3) 0.375(3) 0.3070(10) 0.024(7) Uiso 1 1 d . . .
C15 C 0.3310(2) 0.2830(2) 0.23441(8) 0.0182(4) Uani 1 1 d . . .
C16 C 0.2005(3) 0.3631(2) 0.22631(9) 0.0185(4) Uani 1 1 d . . .
C17 C 0.1226(3) 0.3440(2) 0.17865(9) 0.0217(5) Uani 1 1 d . . .
C18 C 0.1793(3) 0.2518(3) 0.13902(9) 0.0247(5) Uani 1 1 d . . .
H18 H 0.129(4) 0.243(3) 0.1039(13) 0.040(9) Uiso 1 1 d . . .
C19 C 0.3011(3) 0.1771(3) 0.14628(9) 0.0245(5) Uani 1 1 d . . .
H19 H 0.333(3) 0.107(3) 0.1173(12) 0.039(8) Uiso 1 1 d . . .
C20 C 0.3803(3) 0.1846(2) 0.19516(9) 0.0204(5) Uani 1 1 d . . .
C21 C 0.0845(3) -0.3838(3) 0.46836(9) 0.0250(5) Uani 1 1 d . . .
H21 H 0.000(4) -0.411(3) 0.4928(12) 0.044(9) Uiso 1 1 d . . .
C22 C 0.1522(3) -0.4921(3) 0.44271(9) 0.0260(5) Uani 1 1 d . . .
H22 H 0.127(3) -0.595(3) 0.4506(11) 0.033(8) Uiso 1 1 d . . .
C23 C 0.2667(3) -0.4607(2) 0.40918(9) 0.0246(5) Uani 1 1 d . . .
H23 H 0.316(3) -0.545(3) 0.3946(11) 0.025(7) Uiso 1 1 d . . .
C24 C 0.3141(3) -0.3245(2) 0.40207(9) 0.0207(5) Uani 1 1 d . . .
H24 H 0.389(3) -0.307(3) 0.3790(11) 0.021(7) Uiso 1 1 d . . .
C25 C 0.1432(3) 0.4582(2) 0.26401(10) 0.0244(5) Uani 1 1 d . . .
H25 H 0.190(3) 0.474(3) 0.2984(11) 0.024(7) Uiso 1 1 d . . .
C26 C 0.0154(3) 0.5270(3) 0.25504(11) 0.0287(6) Uani 1 1 d . . .
H26 H -0.020(3) 0.593(4) 0.2794(13) 0.041(9) Uiso 1 1 d . . .
C27 C -0.0617(3) 0.5050(3) 0.20830(11) 0.0316(6) Uani 1 1 d . . .
H27 H -0.155(4) 0.553(4) 0.2003(13) 0.050(10) Uiso 1 1 d . . .
C28 C -0.0075(3) 0.4148(3) 0.17092(10) 0.0277(5) Uani 1 1 d . . .
H28 H -0.054(3) 0.398(4) 0.1361(13) 0.043(9) Uiso 1 1 d . . .
H1O H 0.347(5) 0.183(4) 0.4350(15) 0.059(12) Uiso 1 1 d . . .

loop_
_atom_site_aniso_label
_atom_site_aniso_U_11
_atom_site_aniso_U_22
_atom_site_aniso_U_33
_atom_site_aniso_U_23
_atom_site_aniso_U_13
_atom_site_aniso_U_12
O1 0.0305(11) 0.0185(7) 0.0357(10) -0.0007(7) 0.0072(9) 0.0020(7)
N1 0.0181(10) 0.0244(9) 0.0202(9) 0.0030(8) -0.0001(8) -0.0002(8)
C1 0.0229(13) 0.0197(10) 0.0213(10) 0.0004(8) -0.0005(10) 0.0032(9)
O2 0.0233(9) 0.0271(8) 0.0254(8) -0.0026(7) 0.0018(7) 0.0061(7)
N2 0.0191(10) 0.0234(9) 0.0174(9) 0.0001(8) -0.0008(8) 0.0003(8)
C2 0.0254(14) 0.0243(11) 0.0239(11) 0.0003(9) 0.0050(10) 0.0057(10)
C3 0.0233(13) 0.0316(12) 0.0227(11) 0.0035(9) 0.0048(10) 0.0047(10)
C4 0.0194(12) 0.0252(10) 0.0181(10) 0.0032(8) -0.0007(9) 0.0013(10)
C5 0.0173(12) 0.0227(10) 0.0140(9) 0.0014(8) -0.0033(9) 0.0025(9)
C6 0.0175(12) 0.0210(10) 0.0155(9) 0.0005(8) -0.0019(9) 0.0022(9)
C7 0.0173(12) 0.0218(10) 0.0168(9) 0.0008(8) -0.0014(9) 0.0011(9)
C8 0.0169(12) 0.0220(10) 0.0201(10) 0.0018(8) -0.0004(9) -0.0001(9)
C9 0.0253(14) 0.0288(12) 0.0213(11) 0.0045(9) -0.0039(10) -0.0010(10)
C10 0.0205(13) 0.0277(12) 0.0312(12) 0.0014(10) -0.0070(11) 0.0012(10)
C11 0.0210(14) 0.0314(13) 0.0368(14) 0.0071(11) -0.0078(12) -0.0059(11)
C12 0.0209(13) 0.0311(12) 0.0260(11) 0.0069(10) -0.0010(10) -0.0042(11)
C13 0.0178(12) 0.0221(10) 0.0191(10) 0.0011(8) -0.0027(9) -0.0005(10)
C14 0.0170(11) 0.0195(9) 0.0185(9) 0.0020(8) 0.0009(9) -0.0022(9)
C15 0.0173(11) 0.0188(9) 0.0186(10) 0.0017(8) 0.0019(9) -0.0019(8)
C16 0.0163(11) 0.0192(9) 0.0201(10) 0.0022(8) -0.0005(9) -0.0022(8)
C17 0.0198(12) 0.0216(10) 0.0237(11) 0.0020(8) -0.0021(10) -0.0045(9)
C18 0.0256(13) 0.0270(11) 0.0214(11) -0.0017(9) -0.0043(10) -0.0047(10)
C19 0.0262(14) 0.0256(11) 0.0216(10) -0.0027(9) 0.0014(10) -0.0051(10)
C20 0.0202(12) 0.0196(9) 0.0215(10) 0.0011(8) 0.0028(9) -0.0026(9)
C21 0.0248(14) 0.0279(11) 0.0224(11) 0.0059(9) -0.0019(10) -0.0039(10)
C22 0.0308(15) 0.0226(11) 0.0247(11) 0.0029(9) -0.0057(10) -0.0034(10)
C23 0.0263(14) 0.0236(11) 0.0239(11) -0.0039(9) -0.0038(10) 0.0023(10)
C24 0.0192(12) 0.0250(11) 0.0178(10) -0.0037(9) -0.0019(10) 0.0005(10)
C25 0.0227(13) 0.0251(11) 0.0254(11) 0.0015(9) -0.0005(10) 0.0020(10)
C26 0.0256(15) 0.0271(12) 0.0335(12) -0.0011(10) 0.0044(11) 0.0047(11)
C27 0.0205(13) 0.0311(12) 0.0431(15) 0.0066(11) -0.0021(12) 0.0029(11)
C28 0.0228(13) 0.0282(11) 0.0323(12) 0.0046(10) -0.0086(11) -0.0029(11)

loop_
_atom_type_symbol
_atom_type_description
_atom_type_scat_dispersion_real
_atom_type_scat_dispersion_imag
_atom_type_scat_source
C C 0.0033 0.0000 'International Tables Vol C Tables 4.2.6.8 and 6.1.1.4'
H H 0.0000 0.0000 'International Tables Vol C Tables 4.2.6.8 and 6.1.1.4'
N N 0.0061 0.0000 'International Tables Vol C Tables 4.2.6.8 and 6.1.1.4'
O O 0.0106 0.0000 'International Tables Vol C Tables 4.2.6.8 and 6.1.1.4'

loop_
_geom_angle_atom_site_label_1
_geom_angle_atom_site_label_2
_geom_angle_atom_site_label_3
_geom_angle
_geom_angle_site_symmetry_1
_geom_angle_site_symmetry_3
_geom_angle_publ_flag
C1 O1 H1O 110(3) . . ?
C7 N1 C8 119.4(2) . . ?
O1 C1 C6 122.3(2) . . ?
O1 C1 C2 116.9(2) . . ?
C6 C1 C2 120.9(2) . . ?
C14 N2 C13 123.6(2) . . ?
C14 N2 H2N 114.8(19) . . ?
C13 N2 H2N 121.6(19) . . ?
C3 C2 C1 120.0(2) . . ?
C3 C2 H2 123.1(16) . . ?
C1 C2 H2 116.9(16) . . ?
C2 C3 C4 121.8(2) . . ?
C2 C3 H3 115(2) . . ?
C4 C3 H3 123(2) . . ?
C21 C4 C3 120.9(2) . . ?
C21 C4 C5 120.1(2) . . ?
C3 C4 C5 119.0(2) . . ?
C24 C5 C4 117.2(2) . . ?
C24 C5 C6 123.6(2) . . ?
C4 C5 C6 119.2(2) . . ?
C1 C6 C5 119.1(2) . . ?
C1 C6 C7 119.4(2) . . ?
C5 C6 C7 121.3(2) . . ?
N1 C7 C6 121.3(2) . . ?
N1 C7 H7 121.4(17) . . ?
C6 C7 H7 117.1(17) . . ?
N1 C8 C13 109.71(19) . . ?
N1 C8 C9 107.93(18) . . ?
C13 C8 C9 110.17(19) . . ?
N1 C8 H8 110.1(17) . . ?
C13 C8 H8 108.9(16) . . ?
C9 C8 H8 110.0(17) . . ?
C10 C9 C8 113.4(2) . . ?
C10 C9 H9B 107.8(16) . . ?
C8 C9 H9B 109.6(16) . . ?
C10 C9 H9A 110.6(19) . . ?
C8 C9 H9A 112.3(19) . . ?
H9B C9 H9A 103(2) . . ?
C9 C10 C11 111.6(2) . . ?
C9 C10 H10B 111(2) . . ?
C11 C10 H10B 111.1(19) . . ?
C9 C10 H10A 109.9(17) . . ?
C11 C10 H10A 109.7(18) . . ?
H10B C10 H10A 103(3) . . ?
C10 C11 C12 111.2(2) . . ?
C10 C11 H11B 107.5(16) . . ?
C12 C11 H11B 110.7(17) . . ?
C10 C11 H11A 106(2) . . ?
C12 C11 H11A 113(2) . . ?
H11B C11 H11A 108(3) . . ?
C13 C12 C11 111.3(2) . . ?
C13 C12 H12B 109.3(19) . . ?
C11 C12 H12B 111.4(19) . . ?
C13 C12 H12A 108(2) . . ?
C11 C12 H12A 104(2) . . ?
H12B C12 H12A 113(3) . . ?
N2 C13 C12 110.23(19) . . ?
N2 C13 C8 110.72(18) . . ?
C12 C13 C8 111.5(2) . . ?
N2 C13 H13 110.1(16) . . ?
C12 C13 H13 108.1(16) . . ?
C8 C13 H13 106.0(16) . . ?
N2 C14 C15 124.3(2) . . ?
N2 C14 H14 114.8(16) . . ?
C15 C14 H14 120.9(16) . . ?
C14 C15 C20 119.1(2) . . ?
C14 C15 C16 120.24(19) . . ?
C20 C15 C16 120.7(2) . . ?
C25 C16 C17 117.2(2) . . ?
C25 C16 C15 123.7(2) . . ?
C17 C16 C15 119.1(2) . . ?
C28 C17 C16 120.2(2) . . ?
C28 C17 C18 121.0(2) . . ?
C16 C17 C18 118.8(2) . . ?
C19 C18 C17 122.4(2) . . ?
C19 C18 H18 117.7(19) . . ?
C17 C18 H18 119.9(19) . . ?
C18 C19 C20 121.5(2) . . ?
C18 C19 H19 118.8(18) . . ?
C20 C19 H19 119.4(18) . . ?
O2 C20 C15 122.4(2) . . ?
O2 C20 C19 120.2(2) . . ?
C15 C20 C19 117.3(2) . . ?
C22 C21 C4 121.1(2) . . ?
C22 C21 H21 117.0(18) . . ?
C4 C21 H21 121.8(18) . . ?
C21 C22 C23 118.9(2) . . ?
C21 C22 H22 120.8(17) . . ?
C23 C22 H22 119.9(17) . . ?
C24 C23 C22 121.8(2) . . ?
C24 C23 H23 123.6(17) . . ?
C22 C23 H23 114.3(16) . . ?
C23 C24 C5 120.8(2) . . ?
C23 C24 H24 119.6(17) . . ?
C5 C24 H24 119.5(17) . . ?
C26 C25 C16 121.1(2) . . ?
C26 C25 H25 117.3(17) . . ?
C16 C25 H25 121.5(17) . . ?
C25 C26 C27 121.0(2) . . ?
C25 C26 H26 121(2) . . ?
C27 C26 H26 118(2) . . ?
C28 C27 C26 119.0(3) . . ?
C28 C27 H27 117.6(19) . . ?
C26 C27 H27 123.4(19) . . ?
C27 C28 C17 121.4(2) . . ?
C27 C28 H28 123.2(19) . . ?
C17 C28 H28 115.3(19) . . ?

loop_
_geom_bond_atom_site_label_1
_geom_bond_atom_site_label_2
_geom_bond_distance
_geom_bond_site_symmetry_2
_geom_bond_publ_flag
O1 C1 1.337(3) . ?
O1 H1O 0.88(4) . ?
N1 C7 1.288(3) . ?
N1 C8 1.466(3) . ?
C1 C6 1.400(3) . ?
C1 C2 1.420(3) . ?
O2 C20 1.276(3) . ?
N2 C14 1.309(3) . ?
N2 C13 1.465(3) . ?
N2 H2N 0.84(3) . ?
C2 C3 1.362(4) . ?
C2 H2 1.06(3) . ?
C3 C4 1.421(3) . ?
C3 H3 0.93(4) . ?
C4 C21 1.419(3) . ?
C4 C5 1.425(3) . ?
C5 C24 1.422(3) . ?
C5 C6 1.446(3) . ?
C6 C7 1.454(3) . ?
C7 H7 0.95(3) . ?
C8 C13 1.533(3) . ?
C8 C9 1.534(3) . ?
C8 H8 0.93(3) . ?
C9 C10 1.516(4) . ?
C9 H9B 1.05(3) . ?
C9 H9A 0.93(3) . ?
C10 C11 1.520(4) . ?
C10 H10B 0.89(3) . ?
C10 H10A 1.03(3) . ?
C11 C12 1.529(4) . ?
C11 H11B 0.99(3) . ?
C11 H11A 0.98(4) . ?
C12 C13 1.524(3) . ?
C12 H12B 0.93(3) . ?
C12 H12A 0.93(3) . ?
C13 H13 0.99(3) . ?
C14 C15 1.407(3) . ?
C14 H14 0.99(3) . ?
C15 C20 1.439(3) . ?
C15 C16 1.453(3) . ?
C16 C25 1.418(3) . ?
C16 C17 1.423(3) . ?
C17 C28 1.405(4) . ?
C17 C18 1.433(3) . ?
C18 C19 1.355(4) . ?
C18 H18 1.01(3) . ?
C19 C20 1.446(3) . ?
C19 H19 1.03(3) . ?
C21 C22 1.369(4) . ?
C21 H21 1.04(3) . ?
C22 C23 1.401(4) . ?
C22 H22 1.02(3) . ?
C23 C24 1.375(3) . ?
C23 H23 0.99(3) . ?
C24 H24 0.93(3) . ?
C25 C26 1.382(4) . ?
C25 H25 0.99(3) . ?
C26 C27 1.403(4) . ?
C26 H26 0.94(3) . ?
C27 C28 1.372(4) . ?
C27 H27 1.01(4) . ?
C28 H28 1.00(3) . ?

loop_
_geom_hbond_atom_site_label_D
_geom_hbond_atom_site_label_H
_geom_hbond_atom_site_label_A
_geom_hbond_distance_DH
_geom_hbond_distance_HA
_geom_hbond_distance_DA
_geom_hbond_angle_DHA
_geom_hbond_site_symmetry_A
N2 H2N O2 0.84(3) 1.90(3) 2.587(2) 138(3) .
O1 H1O N1 0.88(4) 1.76(4) 2.535(3) 146(4) .

loop_
_geom_torsion_atom_site_label_1
_geom_torsion_atom_site_label_2
_geom_torsion_atom_site_label_3
_geom_torsion_atom_site_label_4
_geom_torsion
_geom_torsion_site_symmetry_1
_geom_torsion_site_symmetry_2
_geom_torsion_site_symmetry_3
_geom_torsion_site_symmetry_4
_geom_torsion_publ_flag
O1 C1 C2 C3 -178.3(2) . . . . ?
C6 C1 C2 C3 1.0(4) . . . . ?
C1 C2 C3 C4 -0.8(4) . . . . ?
C2 C3 C4 C21 179.5(2) . . . . ?
C2 C3 C4 C5 -0.8(4) . . . . ?
C21 C4 C5 C24 2.6(3) . . . . ?
C3 C4 C5 C24 -177.1(2) . . . . ?
C21 C4 C5 C6 -178.1(2) . . . . ?
C3 C4 C5 C6 2.1(3) . . . . ?
O1 C1 C6 C5 179.6(2) . . . . ?
C2 C1 C6 C5 0.4(3) . . . . ?
O1 C1 C6 C7 4.9(3) . . . . ?
C2 C1 C6 C7 -174.3(2) . . . . ?
C24 C5 C6 C1 177.3(2) . . . . ?
C4 C5 C6 C1 -1.9(3) . . . . ?
C24 C5 C6 C7 -8.1(3) . . . . ?
C4 C5 C6 C7 172.69(19) . . . . ?
C8 N1 C7 C6 169.53(19) . . . . ?
C1 C6 C7 N1 -4.6(3) . . . . ?
C5 C6 C7 N1 -179.2(2) . . . . ?
C7 N1 C8 C13 138.7(2) . . . . ?
C7 N1 C8 C9 -101.2(2) . . . . ?
N1 C8 C9 C10 -172.9(2) . . . . ?
C13 C8 C9 C10 -53.1(3) . . . . ?
C8 C9 C10 C11 53.5(3) . . . . ?
C9 C10 C11 C12 -54.0(3) . . . . ?
C10 C11 C12 C13 56.0(3) . . . . ?
C14 N2 C13 C12 -117.2(2) . . . . ?
C14 N2 C13 C8 118.9(2) . . . . ?
C11 C12 C13 N2 180.0(2) . . . . ?
C11 C12 C13 C8 -56.6(3) . . . . ?
N1 C8 C13 N2 -63.9(2) . . . . ?
C9 C8 C13 N2 177.37(19) . . . . ?
N1 C8 C13 C12 172.91(19) . . . . ?
C9 C8 C13 C12 54.2(3) . . . . ?
C13 N2 C14 C15 175.5(2) . . . . ?
N2 C14 C15 C20 -3.8(3) . . . . ?
N2 C14 C15 C16 176.7(2) . . . . ?
C14 C15 C16 C25 -2.7(3) . . . . ?
C20 C15 C16 C25 177.8(2) . . . . ?
C14 C15 C16 C17 178.8(2) . . . . ?
C20 C15 C16 C17 -0.7(3) . . . . ?
C25 C16 C17 C28 -1.7(3) . . . . ?
C15 C16 C17 C28 176.9(2) . . . . ?
C25 C16 C17 C18 178.3(2) . . . . ?
C15 C16 C17 C18 -3.2(3) . . . . ?
C28 C17 C18 C19 -176.9(2) . . . . ?
C16 C17 C18 C19 3.1(4) . . . . ?
C17 C18 C19 C20 0.9(4) . . . . ?
C14 C15 C20 O2 4.1(3) . . . . ?
C16 C15 C20 O2 -176.4(2) . . . . ?
C14 C15 C20 C19 -175.0(2) . . . . ?
C16 C15 C20 C19 4.5(3) . . . . ?
C18 C19 C20 O2 176.2(2) . . . . ?
C18 C19 C20 C15 -4.7(3) . . . . ?
C3 C4 C21 C22 -180.0(2) . . . . ?
C5 C4 C21 C22 0.3(4) . . . . ?
C4 C21 C22 C23 -2.1(4) . . . . ?
C21 C22 C23 C24 1.0(4) . . . . ?
C22 C23 C24 C5 2.0(4) . . . . ?
C4 C5 C24 C23 -3.7(3) . . . . ?
C6 C5 C24 C23 177.0(2) . . . . ?
C17 C16 C25 C26 1.3(3) . . . . ?
C15 C16 C25 C26 -177.3(2) . . . . ?
C16 C25 C26 C27 0.0(4) . . . . ?
C25 C26 C27 C28 -0.8(4) . . . . ?
C26 C27 C28 C17 0.3(4) . . . . ?
C16 C17 C28 C27 1.0(4) . . . . ?
C18 C17 C28 C27 -179.0(2) . . . . ?

loop_
_cod_related_entry_id
_cod_related_entry_database
_cod_related_entry_code
1 ChemSpider 30660718
